data_4106495
loop_
_publ_author_name
'Chien-Wei Hsu'
'Chao-Chen Lin'
'Min-Wen Chung'
'Yun Chi'
'Gene-Hsiang Lee'
'Pi-Tai Chou'
'Chih-Hao Chang'
'Pin-Yang Chen'

_publ_section_title
;
 Systematic Investigation of the Metal-Structure-Photophysics Relationship
 of Emissive d10-Complexes of Group 11 Elements: The Prospect of
 Application in Organic Light Emitting Devices
;
_journal_name_full 'Journal of the American Chemical Society'
_journal_page_first 12085
_journal_page_last 12099
_journal_paper_doi 10.1021/ja2026568
_journal_volume 133
_journal_year 2011
_chemical_formula_sum 'C47 H33 Ag F6 N2 O P2'
_chemical_formula_weight 925.56
_chemical_name_systematic
; 
 ? 
;
_space_group_IT_number 61
_symmetry_cell_setting orthorhombic
_symmetry_space_group_name_Hall '-P 2ac 2ab'
_symmetry_space_group_name_H-M 'P b c a'
_atom_sites_solution_hydrogens geom
_atom_sites_solution_primary direct
_atom_sites_solution_secondary difmap
_audit_creation_method SHELXL-97
_cell_angle_alpha 90.00
_cell_angle_beta 90.00
_cell_angle_gamma 90.00
_cell_formula_units_Z 8
_cell_length_a 15.8784(7)
_cell_length_b 21.1674(9)
_cell_length_c 23.6769(10)
_cell_measurement_reflns_used 5199
_cell_measurement_temperature 150(2)
_cell_measurement_theta_max 23.70
_cell_measurement_theta_min 2.47
_cell_volume 7957.9(6)
_computing_cell_refinement 'Bruker SAINT'
_computing_data_collection 'Bruker SMART'
_computing_data_reduction 'Bruker SAINT'
_computing_molecular_graphics 'Bruker SHELXTL'
_computing_publication_material 'Bruker SHELXTL'
_computing_structure_refinement 'SHELXL-97 (Sheldrick, 1997)'
_computing_structure_solution 'SHELXS-97 (Sheldrick, 1990)'
_diffrn_ambient_temperature 150(2)
_diffrn_measured_fraction_theta_full 1.000
_diffrn_measured_fraction_theta_max 1.000
_diffrn_measurement_device_type 'BRUKER SMART APEXCCD area detector'
_diffrn_measurement_method 'omega scans'
_diffrn_radiation_monochromator graphite
_diffrn_radiation_source 'fine-focus sealed tube'
_diffrn_radiation_type MoK\a
_diffrn_radiation_wavelength 0.71073
_diffrn_reflns_av_R_equivalents 0.0700
_diffrn_reflns_av_sigmaI/netI 0.0522
_diffrn_reflns_limit_h_max 20
_diffrn_reflns_limit_h_min -19
_diffrn_reflns_limit_k_max 27
_diffrn_reflns_limit_k_min -27
_diffrn_reflns_limit_l_max 30
_diffrn_reflns_limit_l_min -18
_diffrn_reflns_number 42226
_diffrn_reflns_theta_full 27.50
_diffrn_reflns_theta_max 27.50
_diffrn_reflns_theta_min 1.72
_exptl_absorpt_coefficient_mu 0.656
_exptl_absorpt_correction_T_max 0.9555
_exptl_absorpt_correction_T_min 0.8276
_exptl_absorpt_correction_type multi-scan
_exptl_crystal_colour colorless
_exptl_crystal_density_diffrn 1.545
_exptl_crystal_density_meas ?
_exptl_crystal_description block
_exptl_crystal_F_000 3744
_exptl_crystal_size_max 0.30
_exptl_crystal_size_mid 0.15
_exptl_crystal_size_min 0.07
_refine_diff_density_max 0.810
_refine_diff_density_min -0.862
_refine_diff_density_rms 0.09
_refine_ls_extinction_method none
_refine_ls_goodness_of_fit_ref 1.216
_refine_ls_hydrogen_treatment constr
_refine_ls_matrix_type full
_refine_ls_number_parameters 532
_refine_ls_number_reflns 9149
_refine_ls_number_restraints 0
_refine_ls_restrained_S_all 1.216
_refine_ls_R_factor_all 0.0863
_refine_ls_R_factor_gt 0.0690
_refine_ls_shift/su_max 0.003
_refine_ls_shift/su_mean 0.000
_refine_ls_structure_factor_coef Fsqd
_refine_ls_weighting_details 'calc w=1/[\s^2^(Fo^2^)+(0.0339P)^2^+20.8608P] where P=(Fo^2^+2Fc^2^)/3'
_refine_ls_weighting_scheme calc
_refine_ls_wR_factor_gt 0.1318
_refine_ls_wR_factor_ref 0.1385
_reflns_number_gt 7602
_reflns_number_total 9149
_reflns_threshold_expression >2sigma(I)
_cod_data_source_file ja2026568_si_001_3.cif
_cod_data_source_block 4
_cod_depositor_comments
;
The following automatic conversions were performed:

'_exptl_crystal_density_meas' value 'not_measured' was changed to '?'
- the value is perceived as not measured.

Automatic conversion script
Id: cif_fix_values 3008 2015-01-20 13:52:24Z robertas 
;
_cod_database_code 4106495

loop_
_symmetry_equiv_pos_as_xyz
'x, y, z'
'-x+1/2, -y, z+1/2'
'-x, y+1/2, -z+1/2'
'x+1/2, -y+1/2, -z'
'-x, -y, -z'
'x-1/2, y, -z-1/2'
'x, -y-1/2, z-1/2'
'-x-1/2, y-1/2, z'

loop_
_atom_site_label
_atom_site_type_symbol
_atom_site_fract_x
_atom_site_fract_y
_atom_site_fract_z
_atom_site_U_iso_or_equiv
_atom_site_adp_type
_atom_site_occupancy
_atom_site_symmetry_multiplicity
_atom_site_calc_flag
_atom_site_refinement_flags
Ag Ag 0.30779(2) 0.052957(16) 0.357243(14) 0.02386(10) Uani 1 1 d .
P1 P 0.27615(7) 0.15256(6) 0.31078(5) 0.0233(2) Uani 1 1 d .
P2 P 0.18432(7) 0.02287(5) 0.41490(5) 0.0209(2) Uani 1 1 d .
O1 O 0.22653(19) 0.16207(15) 0.43088(13) 0.0249(7) Uani 1 1 d .
N1 N 0.4329(3) 0.05994(19) 0.41423(17) 0.0327(9) Uani 1 1 d .
N2 N 0.3960(2) -0.02707(19) 0.33414(16) 0.0284(9) Uani 1 1 d .
C1 C 0.4475(4) 0.1049(2) 0.4545(2) 0.0396(13) Uani 1 1 d .
H1 H 0.4056 0.1363 0.4602 0.048 Uiso 1 1 calc R
C2 C 0.5182(4) 0.1076(3) 0.4870(3) 0.0442(14) Uani 1 1 d .
H2 H 0.5259 0.1394 0.5148 0.053 Uiso 1 1 calc R
C3 C 0.5787(4) 0.0612(3) 0.4773(2) 0.0462(15) Uani 1 1 d .
H3 H 0.6295 0.0614 0.4985 0.055 Uiso 1 1 calc R
C4 C 0.5656(3) 0.0148(3) 0.4370(2) 0.0312(11) Uani 1 1 d .
H4 H 0.6064 -0.0172 0.4309 0.037 Uiso 1 1 calc R
C5 C 0.4915(3) 0.0159(2) 0.4054(2) 0.0301(11) Uani 1 1 d .
C6 C 0.4716(3) -0.0297(2) 0.36183(19) 0.0260(10) Uani 1 1 d .
C7 C 0.5177(3) -0.0812(2) 0.3380(2) 0.0323(11) Uani 1 1 d .
C8 C 0.4659(3) -0.1091(2) 0.2970(2) 0.0353(12) Uani 1 1 d .
H8 H 0.4783 -0.1448 0.2742 0.042 Uiso 1 1 calc R
C9 C 0.3938(3) -0.0741(2) 0.2967(2) 0.0313(11) Uani 1 1 d .
C10 C 0.6035(3) -0.1041(3) 0.3515(3) 0.0454(14) Uani 1 1 d .
C11 C 0.3189(3) -0.0840(3) 0.2603(2) 0.0366(12) Uani 1 1 d .
C12 C 0.3570(3) 0.2119(2) 0.32242(17) 0.0239(9) Uani 1 1 d .
C13 C 0.4398(3) 0.1925(3) 0.3285(2) 0.0334(11) Uani 1 1 d .
H13 H 0.4523 0.1486 0.3281 0.040 Uiso 1 1 calc R
C14 C 0.5044(3) 0.2355(3) 0.3353(2) 0.0422(14) Uani 1 1 d .
H14 H 0.5608 0.2213 0.3395 0.051 Uiso 1 1 calc R
C15 C 0.4860(3) 0.2994(3) 0.3359(2) 0.0411(13) Uani 1 1 d .
H15 H 0.5300 0.3294 0.3408 0.049 Uiso 1 1 calc R
C16 C 0.4044(4) 0.3199(3) 0.3294(2) 0.0397(13) Uani 1 1 d .
H16 H 0.3924 0.3638 0.3291 0.048 Uiso 1 1 calc R
C17 C 0.3398(3) 0.2767(2) 0.3233(2) 0.0315(11) Uani 1 1 d .
H17 H 0.2834 0.2911 0.3196 0.038 Uiso 1 1 calc R
C18 C 0.2583(3) 0.1562(2) 0.23458(18) 0.0241(9) Uani 1 1 d .
C19 C 0.2867(3) 0.2050(2) 0.2005(2) 0.0285(10) Uani 1 1 d .
H19 H 0.3167 0.2394 0.2167 0.034 Uiso 1 1 calc R
C20 C 0.2716(3) 0.2037(3) 0.1431(2) 0.0346(11) Uani 1 1 d .
H20 H 0.2916 0.2372 0.1200 0.041 Uiso 1 1 calc R
C21 C 0.2277(4) 0.1544(3) 0.1189(2) 0.0410(13) Uani 1 1 d .
H21 H 0.2169 0.1541 0.0795 0.049 Uiso 1 1 calc R
C22 C 0.2000(4) 0.1062(3) 0.1523(2) 0.0502(15) Uani 1 1 d .
H22 H 0.1693 0.0723 0.1359 0.060 Uiso 1 1 calc R
C23 C 0.2163(3) 0.1061(3) 0.2098(2) 0.0399(13) Uani 1 1 d .
H23 H 0.1984 0.0715 0.2323 0.048 Uiso 1 1 calc R
C24 C 0.1787(3) 0.1874(2) 0.3387(2) 0.0253(10) Uani 1 1 d .
C25 C 0.1154(3) 0.2096(2) 0.3036(2) 0.0337(11) Uani 1 1 d .
H25 H 0.1238 0.2094 0.2638 0.040 Uiso 1 1 calc R
C26 C 0.0399(3) 0.2321(2) 0.3255(2) 0.0392(13) Uani 1 1 d .
H26 H -0.0035 0.2459 0.3008 0.047 Uiso 1 1 calc R
C27 C 0.0283(3) 0.2344(2) 0.3831(3) 0.0407(13) Uani 1 1 d .
H27 H -0.0222 0.2516 0.3982 0.049 Uiso 1 1 calc R
C28 C 0.0906(3) 0.2116(2) 0.4191(2) 0.0313(11) Uani 1 1 d .
H28 H 0.0829 0.2130 0.4589 0.038 Uiso 1 1 calc R
C29 C 0.1639(3) 0.1867(2) 0.3965(2) 0.0256(10) Uani 1 1 d .
C30 C 0.1711(3) -0.0596(2) 0.43794(19) 0.0259(10) Uani 1 1 d .
C31 C 0.2415(3) -0.0989(2) 0.43422(19) 0.0293(10) Uani 1 1 d .
H31 H 0.2935 -0.0825 0.4208 0.035 Uiso 1 1 calc R
C32 C 0.2356(4) -0.1620(3) 0.4502(2) 0.0402(13) Uani 1 1 d .
H32 H 0.2836 -0.1887 0.4477 0.048 Uiso 1 1 calc R
C33 C 0.1605(4) -0.1856(2) 0.4694(2) 0.0447(14) Uani 1 1 d .
H33 H 0.1566 -0.2285 0.4811 0.054 Uiso 1 1 calc R
C34 C 0.0906(4) -0.1470(2) 0.4718(2) 0.0390(13) Uani 1 1 d .
H34 H 0.0384 -0.1636 0.4845 0.047 Uiso 1 1 calc R
C35 C 0.0959(3) -0.0842(2) 0.4560(2) 0.0306(11) Uani 1 1 d .
H35 H 0.0473 -0.0581 0.4576 0.037 Uiso 1 1 calc R
C36 C 0.0870(3) 0.03719(19) 0.37781(19) 0.0231(9) Uani 1 1 d .
C37 C 0.0839(3) 0.0186(2) 0.3208(2) 0.0306(11) Uani 1 1 d .
H37 H 0.1313 -0.0016 0.3042 0.037 Uiso 1 1 calc R
C38 C 0.0126(4) 0.0293(3) 0.2887(3) 0.0450(14) Uani 1 1 d .
H38 H 0.0112 0.0165 0.2503 0.054 Uiso 1 1 calc R
C39 C -0.0566(4) 0.0586(3) 0.3124(3) 0.0518(17) Uani 1 1 d .
H39 H -0.1053 0.0662 0.2902 0.062 Uiso 1 1 calc R
C40 C -0.0549(3) 0.0768(3) 0.3682(3) 0.0457(15) Uani 1 1 d .
H40 H -0.1027 0.0969 0.3844 0.055 Uiso 1 1 calc R
C41 C 0.0159(3) 0.0662(2) 0.4011(2) 0.0339(11) Uani 1 1 d .
H41 H 0.0161 0.0787 0.4396 0.041 Uiso 1 1 calc R
C42 C 0.1769(3) 0.0689(2) 0.48049(18) 0.0238(9) Uani 1 1 d .
C43 C 0.1551(3) 0.0418(2) 0.5324(2) 0.0295(10) Uani 1 1 d .
H43 H 0.1390 -0.0014 0.5337 0.035 Uiso 1 1 calc R
C44 C 0.1565(3) 0.0764(3) 0.5816(2) 0.0360(12) Uani 1 1 d .
H44 H 0.1411 0.0569 0.6162 0.043 Uiso 1 1 calc R
C45 C 0.1802(3) 0.1393(3) 0.5809(2) 0.0360(12) Uani 1 1 d .
H45 H 0.1811 0.1632 0.6148 0.043 Uiso 1 1 calc R
C46 C 0.2026(3) 0.1669(2) 0.5299(2) 0.0316(11) Uani 1 1 d .
H46 H 0.2195 0.2099 0.5290 0.038 Uiso 1 1 calc R
C47 C 0.2005(3) 0.1324(2) 0.48073(18) 0.0241(9) Uani 1 1 d .
F1 F 0.6635(2) -0.06152(18) 0.34617(15) 0.0562(9) Uani 1 1 d .
F2 F 0.6258(2) -0.15246(19) 0.31704(18) 0.0689(11) Uani 1 1 d .
F3 F 0.6104(2) -0.12836(17) 0.40378(15) 0.0575(10) Uani 1 1 d .
F4 F 0.3261(2) -0.13480(19) 0.22816(16) 0.0663(11) Uani 1 1 d .
F5 F 0.2484(2) -0.09153(18) 0.29013(14) 0.0543(9) Uani 1 1 d .
F6 F 0.3027(2) -0.03552(18) 0.22639(16) 0.0660(11) Uani 1 1 d .

loop_
_atom_site_aniso_label
_atom_site_aniso_U_11
_atom_site_aniso_U_22
_atom_site_aniso_U_33
_atom_site_aniso_U_23
_atom_site_aniso_U_13
_atom_site_aniso_U_12
Ag 0.01918(16) 0.02770(18) 0.02470(17) 0.00081(14) -0.00045(13) 0.00215(14)
P1 0.0204(6) 0.0271(6) 0.0222(6) 0.0050(5) -0.0008(4) -0.0010(5)
P2 0.0186(5) 0.0232(5) 0.0209(5) 0.0008(4) 0.0010(4) 0.0001(4)
O1 0.0210(15) 0.0285(17) 0.0253(16) 0.0033(13) -0.0003(13) -0.0039(13)
N1 0.033(2) 0.032(2) 0.033(2) 0.0059(18) -0.0011(18) -0.0028(18)
N2 0.028(2) 0.033(2) 0.0239(19) 0.0023(17) 0.0050(16) -0.0053(17)
C1 0.054(4) 0.029(3) 0.037(3) -0.003(2) -0.003(3) -0.007(2)
C2 0.039(3) 0.036(3) 0.058(4) -0.007(3) 0.005(3) -0.014(3)
C3 0.034(3) 0.070(4) 0.035(3) 0.006(3) -0.008(2) -0.018(3)
C4 0.023(2) 0.045(3) 0.026(2) 0.008(2) 0.0017(19) -0.005(2)
C5 0.025(2) 0.039(3) 0.027(2) 0.009(2) 0.0051(19) -0.007(2)
C6 0.025(2) 0.028(2) 0.025(2) 0.0112(19) 0.0020(19) -0.0015(19)
C7 0.027(3) 0.031(3) 0.039(3) 0.005(2) 0.005(2) 0.004(2)
C8 0.042(3) 0.028(3) 0.036(3) -0.004(2) 0.002(2) 0.007(2)
C9 0.031(3) 0.031(3) 0.032(3) 0.001(2) 0.007(2) 0.002(2)
C10 0.027(3) 0.049(3) 0.060(4) -0.003(3) 0.001(3) 0.015(3)
C11 0.030(3) 0.050(3) 0.030(3) 0.005(2) -0.001(2) -0.009(2)
C12 0.027(2) 0.031(2) 0.014(2) -0.0004(18) 0.0030(17) -0.0039(19)
C13 0.029(3) 0.042(3) 0.029(3) 0.005(2) 0.001(2) 0.001(2)
C14 0.024(3) 0.066(4) 0.037(3) 0.007(3) 0.001(2) -0.007(3)
C15 0.036(3) 0.056(4) 0.031(3) -0.002(3) -0.002(2) -0.020(3)
C16 0.045(3) 0.036(3) 0.038(3) -0.009(2) 0.003(2) -0.010(2)
C17 0.029(3) 0.037(3) 0.029(3) -0.007(2) -0.002(2) -0.003(2)
C18 0.020(2) 0.026(2) 0.026(2) 0.0039(18) -0.0027(18) 0.0006(18)
C19 0.029(3) 0.027(2) 0.030(2) 0.004(2) -0.003(2) -0.0004(19)
C20 0.033(3) 0.041(3) 0.030(3) 0.008(2) 0.002(2) 0.003(2)
C21 0.045(3) 0.051(3) 0.028(3) -0.001(2) -0.010(2) 0.002(3)
C22 0.058(4) 0.050(3) 0.043(3) -0.002(3) -0.022(3) -0.012(3)
C23 0.046(3) 0.038(3) 0.036(3) 0.008(2) -0.012(2) -0.012(2)
C24 0.023(2) 0.022(2) 0.031(2) 0.0043(18) -0.0008(19) -0.0029(18)
C25 0.031(3) 0.033(3) 0.037(3) 0.008(2) -0.001(2) 0.003(2)
C26 0.031(3) 0.033(3) 0.054(4) 0.015(3) -0.003(2) 0.006(2)
C27 0.028(3) 0.030(3) 0.064(4) 0.005(3) 0.008(3) 0.005(2)
C28 0.028(3) 0.026(2) 0.040(3) 0.001(2) 0.009(2) -0.005(2)
C29 0.024(2) 0.022(2) 0.031(2) -0.0003(19) 0.0012(19) -0.0024(18)
C30 0.024(2) 0.030(2) 0.024(2) 0.0017(19) 0.0030(17) -0.0018(19)
C31 0.028(3) 0.032(3) 0.027(2) 0.003(2) -0.003(2) 0.004(2)
C32 0.051(3) 0.035(3) 0.034(3) 0.003(2) 0.000(3) 0.014(3)
C33 0.073(4) 0.022(3) 0.040(3) 0.001(2) -0.005(3) 0.005(3)
C34 0.051(3) 0.029(3) 0.037(3) 0.002(2) 0.010(3) -0.011(2)
C35 0.030(3) 0.026(2) 0.036(3) -0.001(2) 0.008(2) 0.002(2)
C36 0.027(2) 0.0112(19) 0.031(2) 0.0078(17) -0.0053(19) -0.0014(17)
C37 0.032(3) 0.026(2) 0.033(3) -0.002(2) -0.007(2) -0.008(2)
C38 0.051(4) 0.035(3) 0.049(3) -0.002(3) -0.022(3) -0.005(3)
C39 0.040(3) 0.036(3) 0.079(5) 0.012(3) -0.033(3) -0.007(3)
C40 0.022(3) 0.032(3) 0.082(5) 0.007(3) -0.003(3) 0.003(2)
C41 0.025(2) 0.028(3) 0.048(3) 0.005(2) 0.001(2) -0.002(2)
C42 0.021(2) 0.028(2) 0.022(2) -0.0014(18) 0.0022(17) -0.0008(18)
C43 0.031(3) 0.029(3) 0.029(2) 0.002(2) 0.005(2) -0.007(2)
C44 0.042(3) 0.045(3) 0.020(2) 0.001(2) 0.007(2) -0.008(2)
C45 0.041(3) 0.043(3) 0.024(2) -0.011(2) 0.002(2) -0.006(2)
C46 0.029(3) 0.035(3) 0.031(3) -0.007(2) 0.002(2) -0.008(2)
C47 0.019(2) 0.030(2) 0.024(2) 0.0001(18) 0.0019(18) -0.0031(18)
F1 0.0293(16) 0.068(2) 0.071(2) 0.0056(19) 0.0133(16) 0.0044(17)
F2 0.046(2) 0.067(3) 0.094(3) -0.022(2) 0.002(2) 0.0261(19)
F3 0.043(2) 0.066(2) 0.064(2) 0.0236(19) -0.0012(17) 0.0179(17)
F4 0.053(2) 0.077(3) 0.069(2) -0.043(2) -0.0100(19) 0.0023(19)
F5 0.0354(18) 0.076(2) 0.051(2) -0.0111(18) -0.0007(16) -0.0090(17)
F6 0.062(2) 0.064(2) 0.072(3) 0.018(2) -0.034(2) -0.018(2)

loop_
_atom_type_symbol
_atom_type_description
_atom_type_scat_dispersion_real
_atom_type_scat_dispersion_imag
_atom_type_scat_source
C C 0.0033 0.0016 'International Tables Vol C Tables 4.2.6.8 and 6.1.1.4'
H H 0.0000 0.0000 'International Tables Vol C Tables 4.2.6.8 and 6.1.1.4'
N N 0.0061 0.0033 'International Tables Vol C Tables 4.2.6.8 and 6.1.1.4'
O O 0.0106 0.0060 'International Tables Vol C Tables 4.2.6.8 and 6.1.1.4'
F F 0.0171 0.0103 'International Tables Vol C Tables 4.2.6.8 and 6.1.1.4'
P P 0.1023 0.0942 'International Tables Vol C Tables 4.2.6.8 and 6.1.1.4'
Ag Ag -0.8971 1.1015 'International Tables Vol C Tables 4.2.6.8 and 6.1.1.4'

loop_
_geom_angle_atom_site_label_1
_geom_angle_atom_site_label_2
_geom_angle_atom_site_label_3
_geom_angle
N2 Ag N1 70.79(14)
N2 Ag P1 131.85(10)
N1 Ag P1 111.79(10)
N2 Ag P2 115.53(10)
N1 Ag P2 111.15(10)
P1 Ag P2 108.03(4)
C12 P1 C18 103.3(2)
C12 P1 C24 105.2(2)
C18 P1 C24 102.0(2)
C12 P1 Ag 112.67(15)
C18 P1 Ag 121.02(15)
C24 P1 Ag 111.05(15)
C36 P2 C42 105.5(2)
C36 P2 C30 101.9(2)
C42 P2 C30 104.2(2)
C36 P2 Ag 111.54(15)
C42 P2 Ag 112.39(14)
C30 P2 Ag 119.88(15)
C29 O1 C47 116.9(3)
C5 N1 C1 118.5(4)
C5 N1 Ag 116.4(3)
C1 N1 Ag 125.0(4)
C9 N2 C6 108.1(4)
C9 N2 Ag 134.6(3)
C6 N2 Ag 117.2(3)
C2 C1 N1 124.2(5)
C1 C2 C3 116.5(5)
C4 C3 C2 120.6(5)
C3 C4 C5 119.1(5)
N1 C5 C4 121.0(5)
N1 C5 C6 115.2(4)
C4 C5 C6 123.8(5)
N2 C6 C7 106.9(4)
N2 C6 C5 120.4(4)
C7 C6 C5 132.7(4)
C8 C7 C6 107.1(4)
C8 C7 C10 123.5(5)
C6 C7 C10 129.4(5)
C9 C8 C7 105.5(4)
N2 C9 C8 112.4(5)
N2 C9 C11 120.9(4)
C8 C9 C11 126.7(5)
F1 C10 F3 106.9(5)
F1 C10 F2 105.6(5)
F3 C10 F2 104.1(5)
F1 C10 C7 114.8(5)
F3 C10 C7 113.6(5)
F2 C10 C7 110.9(5)
F4 C11 F6 107.3(4)
F4 C11 F5 106.3(4)
F6 C11 F5 104.5(5)
F4 C11 C9 112.4(5)
F6 C11 C9 113.3(4)
F5 C11 C9 112.4(4)
C13 C12 C17 118.4(4)
C13 C12 P1 118.7(4)
C17 C12 P1 122.9(4)
C14 C13 C12 121.4(5)
C13 C14 C15 119.2(5)
C16 C15 C14 120.3(5)
C15 C16 C17 120.2(5)
C16 C17 C12 120.4(5)
C23 C18 C19 118.7(4)
C23 C18 P1 117.5(4)
C19 C18 P1 123.8(4)
C20 C19 C18 120.1(5)
C19 C20 C21 120.8(5)
C22 C21 C20 119.3(5)
C21 C22 C23 120.6(5)
C18 C23 C22 120.4(5)
C25 C24 C29 118.2(4)
C25 C24 P1 122.0(4)
C29 C24 P1 119.5(3)
C24 C25 C26 121.1(5)
C27 C26 C25 119.9(5)
C26 C27 C28 120.0(5)
C29 C28 C27 119.5(5)
C28 C29 O1 121.3(4)
C28 C29 C24 121.3(4)
O1 C29 C24 117.4(4)
C35 C30 C31 119.4(4)
C35 C30 P2 123.5(4)
C31 C30 P2 117.1(3)
C32 C31 C30 120.0(5)
C33 C32 C31 119.9(5)
C32 C33 C34 119.8(5)
C33 C34 C35 120.6(5)
C30 C35 C34 120.2(5)
C41 C36 C37 118.1(4)
C41 C36 P2 125.1(4)
C37 C36 P2 116.8(4)
C38 C37 C36 120.7(5)
C39 C38 C37 120.2(5)
C40 C39 C38 120.0(5)
C39 C40 C41 120.6(5)
C40 C41 C36 120.4(5)
C47 C42 C43 117.3(4)
C47 C42 P2 119.8(3)
C43 C42 P2 122.7(3)
C44 C43 C42 121.4(4)
C43 C44 C45 120.4(5)
C44 C45 C46 119.0(5)
C47 C46 C45 120.5(5)
C46 C47 C42 121.4(4)
C46 C47 O1 118.0(4)
C42 C47 O1 120.5(4)

loop_
_geom_bond_atom_site_label_1
_geom_bond_atom_site_label_2
_geom_bond_distance
Ag N2 2.265(4)
Ag N1 2.406(4)
Ag P1 2.4305(12)
Ag P2 2.4725(12)
P1 C12 1.817(5)
P1 C18 1.828(5)
P1 C24 1.837(5)
P2 C36 1.803(5)
P2 C42 1.837(5)
P2 C30 1.841(5)
O1 C29 1.386(5)
O1 C47 1.399(5)
N1 C5 1.335(6)
N1 C1 1.368(6)
N2 C9 1.332(6)
N2 C6 1.370(6)
C1 C2 1.362(8)
C2 C3 1.392(8)
C3 C4 1.385(7)
C4 C5 1.393(7)
C5 C6 1.447(7)
C6 C7 1.429(7)
C7 C8 1.403(7)
C7 C10 1.480(7)
C8 C9 1.364(7)
C9 C11 1.484(7)
C10 F1 1.318(7)
C10 F3 1.344(7)
C10 F2 1.357(6)
C11 F4 1.321(6)
C11 F6 1.328(6)
C11 F5 1.334(6)
C12 C13 1.385(7)
C12 C17 1.397(7)
C13 C14 1.381(7)
C14 C15 1.386(8)
C15 C16 1.374(8)
C16 C17 1.382(7)
C18 C23 1.384(7)
C18 C19 1.386(6)
C19 C20 1.379(7)
C20 C21 1.380(7)
C21 C22 1.363(8)
C22 C23 1.386(7)
C24 C25 1.387(6)
C24 C29 1.390(6)
C25 C26 1.391(7)
C26 C27 1.376(8)
C27 C28 1.393(7)
C28 C29 1.385(6)
C30 C35 1.371(6)
C30 C31 1.396(6)
C31 C32 1.391(7)
C32 C33 1.372(8)
C33 C34 1.379(8)
C34 C35 1.383(7)
C36 C41 1.399(7)
C36 C37 1.408(6)
C37 C38 1.381(7)
C38 C39 1.380(9)
C39 C40 1.377(9)
C40 C41 1.384(7)
C42 C47 1.395(6)
C42 C43 1.399(6)
C43 C44 1.376(7)
C44 C45 1.384(7)
C45 C46 1.387(7)
C46 C47 1.374(6)
